data_7251623
loop_
_publ_author_name
'Kuz'mina, Lyudmila G.'
'Vedernikov, Artem I.'
'Sazonov, Sergey K.'
'Aleksandrova, Nadezhda A.'
'Alfimov, Michael V.'
'Gromov, Sergey P.'

_publ_section_title
;
 Study of the influence of anion nature on crystal packing features and
 feasibility of [2 + 2] photocycloaddition reaction in protonated forms of
 dimethoxystyrylheterocycles
;
_journal_issue 16
_journal_name_full CrystEngComm
_journal_page_first 2560
_journal_page_last 2577
_journal_paper_doi 10.1039/D5CE01173F
_journal_volume 28
_journal_year 2026
_chemical_formula_moiety 'C30 H32 N2 O4, 2(C6 H2 N3 O7)'
_chemical_formula_sum 'C42 H36 N8 O18'
_chemical_formula_weight 940.79
_chemical_name_systematic
'4,4'-[c-2,t-4-bis(3,4-dimethoxyphenyl)cyclobutane-r-1,t-3-diyl]dipyridinium bis(2,4,6-trinitrobenzenolate)'
_space_group_crystal_system triclinic
_space_group_IT_number 2
_space_group_name_Hall '-P 1'
_space_group_name_H-M_alt 'P -1'
_atom_sites_solution_hydrogens mixed
_audit_creation_method SHELXL-2014/7
_audit_update_record
;
2025-10-10 deposited with the CCDC.	2026-02-16 downloaded from the CCDC.
;
_cell_angle_alpha 100.660(2)
_cell_angle_beta 100.472(2)
_cell_angle_gamma 106.479(2)
_cell_formula_units_Z 1
_cell_length_a 9.6794(5)
_cell_length_b 9.7835(5)
_cell_length_c 12.1156(6)
_cell_measurement_reflns_used 3553
_cell_measurement_temperature 100(2)
_cell_measurement_theta_max 59.530
_cell_measurement_theta_min 4.531
_cell_volume 1047.28(9)
_computing_structure_refinement 'SHELXL-2014/7 (Sheldrick, 2014)'
_diffrn_ambient_temperature 100(2)
_diffrn_measured_fraction_theta_full 0.997
_diffrn_measured_fraction_theta_max 0.998
_diffrn_measurement_device_type 'CCD area detector'
_diffrn_measurement_method /W
_diffrn_radiation_type MoK\a
_diffrn_radiation_wavelength 0.71073
_diffrn_reflns_av_R_equivalents 0.0544
_diffrn_reflns_av_unetI/netI 0.0609
_diffrn_reflns_Laue_measured_fraction_full 0.997
_diffrn_reflns_Laue_measured_fraction_max 0.998
_diffrn_reflns_limit_h_max 12
_diffrn_reflns_limit_h_min -12
_diffrn_reflns_limit_k_max 12
_diffrn_reflns_limit_k_min -12
_diffrn_reflns_limit_l_max 15
_diffrn_reflns_limit_l_min -15
_diffrn_reflns_number 13568
_diffrn_reflns_point_group_measured_fraction_full 0.997
_diffrn_reflns_point_group_measured_fraction_max 0.998
_diffrn_reflns_theta_full 25.242
_diffrn_reflns_theta_max 26.998
_diffrn_reflns_theta_min 2.243
_exptl_absorpt_coefficient_mu 0.119
_exptl_absorpt_correction_type none
_exptl_crystal_colour yellow
_exptl_crystal_density_diffrn 1.492
_exptl_crystal_description plate
_exptl_crystal_F_000 488
_exptl_crystal_size_max 0.260
_exptl_crystal_size_mid 0.080
_exptl_crystal_size_min 0.020
_refine_diff_density_max 0.767
_refine_diff_density_min -0.242
_refine_diff_density_rms 0.056
_refine_ls_extinction_method none
_refine_ls_goodness_of_fit_ref 1.027
_refine_ls_hydrogen_treatment mixed
_refine_ls_matrix_type full
_refine_ls_number_parameters 420
_refine_ls_number_reflns 4561
_refine_ls_number_restraints 192
_refine_ls_restrained_S_all 1.011
_refine_ls_R_factor_all 0.0745
_refine_ls_R_factor_gt 0.0517
_refine_ls_shift/su_max 0.000
_refine_ls_shift/su_mean 0.000
_refine_ls_structure_factor_coef Fsqd
_refine_ls_weighting_details 'w=1/[\s^2^(Fo^2^)+(0.0653P)^2^+0.3062P] where P=(Fo^2^+2Fc^2^)/3'
_refine_ls_weighting_scheme calc
_refine_ls_wR_factor_gt 0.1259
_refine_ls_wR_factor_ref 0.1390
_reflns_Friedel_coverage 0.000
_reflns_number_gt 3353
_reflns_number_total 4561
_reflns_threshold_expression 'I > 2\s(I)'
_cod_data_source_file d5ce01173f2.cif
_cod_data_source_block pp_CCDC1
_cod_depositor_comments 'Adding full bibliography for 7251618--7251632.cif.'
_cod_database_code 7251623
_shelx_shelxl_version_number 2014/7
_shelx_space_group_comment
;
The symmetry employed for this shelxl refinement is uniquely defined
by the following loop, which should always be used as a source of
symmetry information in preference to the above space-group names.
They are only intended as comments.
;
_shelx_estimated_absorpt_t_min 0.970
_shelx_estimated_absorpt_t_max 0.998

loop_
_space_group_symop_operation_xyz
'x, y, z'
'-x, -y, -z'

loop_
_atom_site_label
_atom_site_type_symbol
_atom_site_fract_x
_atom_site_fract_y
_atom_site_fract_z
_atom_site_U_iso_or_equiv
_atom_site_adp_type
_atom_site_occupancy
_atom_site_site_symmetry_order
_atom_site_calc_flag
_atom_site_refinement_flags_posn
_atom_site_refinement_flags_adp
_atom_site_refinement_flags_occupancy
_atom_site_disorder_assembly
_atom_site_disorder_group
O1 O 0.86616(16) 0.93088(16) 0.22744(13) 0.0278(4) Uani 1 1 d . . . . .
N1 N 0.2930(2) -0.0384(2) 0.27772(16) 0.0249(4) Uani 1 1 d D . . . .
H1 H 0.245(3) -0.132(3) 0.236(2) 0.042(7) Uiso 1 1 d . . . . .
O2 O 0.9833(7) 0.8433(7) 0.4017(7) 0.0257(10) Uani 0.710(5) 1 d . U P A 1
C1 C 0.4267(9) -0.0021(8) 0.3514(9) 0.0226(13) Uani 0.710(5) 1 d D U P A 1
H1B H 0.4691 -0.0762 0.3633 0.027 Uiso 0.710(5) 1 calc R U P A 1
C2 C 0.5014(5) 0.1409(5) 0.4089(4) 0.0224(9) Uani 0.710(5) 1 d D U P A 1
H2A H 0.5963 0.1662 0.4607 0.027 Uiso 0.710(5) 1 calc R U P A 1
C3 C 0.4403(5) 0.2510(4) 0.3927(3) 0.0164(8) Uani 0.710(5) 1 d D U P A 1
C4 C 0.3019(6) 0.2080(6) 0.3158(5) 0.0232(11) Uani 0.710(5) 1 d D U P A 1
H4A H 0.2569 0.2799 0.3019 0.028 Uiso 0.710(5) 1 calc R U P A 1
C5 C 0.2284(12) 0.0610(7) 0.2589(12) 0.0281(11) Uani 0.710(5) 1 d D U P A 1
H5A H 0.1330 0.0317 0.2070 0.034 Uiso 0.710(5) 1 calc R U P A 1
C6 C 0.5289(3) 0.4075(3) 0.4547(2) 0.0164(7) Uani 0.710(5) 1 d . U P A 1
H6A H 0.6358 0.4243 0.4548 0.020 Uiso 0.710(5) 1 calc R U P A 1
C7 C 0.4824(3) 0.5346(3) 0.4172(2) 0.0161(7) Uani 0.710(5) 1 d . U P A 1
H7A H 0.3804 0.4934 0.3640 0.019 Uiso 0.710(5) 1 calc R U P A 1
C8 C 0.5855(3) 0.6353(2) 0.3633(2) 0.0160(7) Uani 0.710(5) 1 d G U P A 1
C9 C 0.5236(3) 0.6786(3) 0.2685(3) 0.0205(8) Uani 0.710(5) 1 d G U P A 1
H9A H 0.4191 0.6418 0.2365 0.025 Uiso 0.710(5) 1 calc R U P A 1
C10 C 0.6146(4) 0.7755(4) 0.2204(3) 0.0219(9) Uani 0.710(5) 1 d G U P A 1
H10A H 0.5723 0.8050 0.1555 0.026 Uiso 0.710(5) 1 calc R U P A 1
C11 C 0.7675(3) 0.8293(5) 0.2672(4) 0.0204(12) Uani 0.710(5) 1 d G U P A 1
C12 C 0.8294(3) 0.7861(4) 0.3620(3) 0.0209(9) Uani 0.710(5) 1 d G U P A 1
C13 C 0.7384(4) 0.6891(3) 0.4101(2) 0.0194(8) Uani 0.710(5) 1 d G U P A 1
H13A H 0.7808 0.6596 0.4750 0.023 Uiso 0.710(5) 1 calc R U P A 1
C15 C 1.0459(5) 0.8235(5) 0.5100(4) 0.0273(9) Uani 0.710(5) 1 d . U P A 1
H15A H 1.1526 0.8789 0.5337 0.041 Uiso 0.710(5) 1 calc R U P A 1
H15B H 1.0310 0.7186 0.5032 0.041 Uiso 0.710(5) 1 calc R U P A 1
H15C H 0.9975 0.8592 0.5682 0.041 Uiso 0.710(5) 1 calc R U P A 1
O2' O 1.0188(19) 0.8754(19) 0.3973(17) 0.030(3) Uani 0.290(5) 1 d . U P A 2
C1' C 0.420(2) 0.0321(17) 0.361(2) 0.031(5) Uani 0.290(5) 1 d D U P A 2
H1'A H 0.4800 -0.0234 0.3865 0.038 Uiso 0.290(5) 1 calc R U P A 2
C2' C 0.4658(11) 0.1795(11) 0.4107(8) 0.015(2) Uani 0.290(5) 1 d D U P A 2
H2'A H 0.5563 0.2258 0.4689 0.018 Uiso 0.290(5) 1 calc R U P A 2
C3' C 0.3786(12) 0.2600(10) 0.3747(8) 0.0105(17) Uani 0.290(5) 1 d D U P A 2
C4' C 0.2443(12) 0.1852(15) 0.2939(12) 0.021(3) Uani 0.290(5) 1 d D U P A 2
H4'A H 0.1768 0.2360 0.2738 0.026 Uiso 0.290(5) 1 calc R U P A 2
C5' C 0.208(3) 0.040(2) 0.243(3) 0.0281(11) Uani 0.290(5) 1 d D . P A 2
H5'A H 0.1212 -0.0073 0.1820 0.034 Uiso 0.290(5) 1 calc R U P A 2
C6' C 0.4213(7) 0.4235(7) 0.4181(5) 0.0160(18) Uani 0.290(5) 1 d . U P A 2
H6'A H 0.3655 0.4643 0.3621 0.019 Uiso 0.290(5) 1 calc R U P A 2
C7' C 0.5884(8) 0.5141(7) 0.4535(6) 0.0171(18) Uani 0.290(5) 1 d . U P A 2
H7'A H 0.6471 0.4450 0.4556 0.021 Uiso 0.290(5) 1 calc R U P A 2
C8' C 0.6518(8) 0.6253(6) 0.3875(5) 0.0134(16) Uani 0.290(5) 1 d G U P A 2
C9' C 0.5679(7) 0.6577(7) 0.2962(6) 0.0135(17) Uani 0.290(5) 1 d G U P A 2
H9'A H 0.4635 0.6087 0.2709 0.016 Uiso 0.290(5) 1 calc R U P A 2
C10' C 0.6367(9) 0.7616(10) 0.2420(7) 0.020(2) Uani 0.290(5) 1 d G U P A 2
H10B H 0.5793 0.7837 0.1796 0.024 Uiso 0.290(5) 1 calc R U P A 2
C11' C 0.7894(9) 0.8332(11) 0.2790(9) 0.025(3) Uani 0.290(5) 1 d G U P A 2
C12' C 0.8733(7) 0.8009(10) 0.3703(8) 0.0113(18) Uani 0.290(5) 1 d G U P A 2
C13' C 0.8045(8) 0.6969(8) 0.4246(5) 0.0176(19) Uani 0.290(5) 1 d G U P A 2
H13B H 0.8618 0.6749 0.4870 0.021 Uiso 0.290(5) 1 calc R U P A 2
C15' C 1.1084(12) 0.8660(12) 0.5067(9) 0.029(2) Uani 0.290(5) 1 d . U P A 2
H15D H 1.2100 0.9342 0.5227 0.043 Uiso 0.290(5) 1 calc R U P A 2
H15E H 1.1107 0.7653 0.4993 0.043 Uiso 0.290(5) 1 calc R U P A 2
H15F H 1.0638 0.8924 0.5704 0.043 Uiso 0.290(5) 1 calc R U P A 2
C14 C 0.7965(3) 0.9934(3) 0.1448(2) 0.0387(6) Uani 1 1 d . . . . .
H14A H 0.8728 1.0688 0.1256 0.058 Uiso 1 1 calc R U . . .
H14B H 0.7296 1.0382 0.1778 0.058 Uiso 1 1 calc R U . . .
H14C H 0.7392 0.9159 0.0743 0.058 Uiso 1 1 calc R U . . .
O1P O 1.12982(16) 0.71237(15) 0.12994(12) 0.0261(3) Uani 1 1 d . . . . .
O2P O 0.9484(2) 0.80803(18) -0.01790(14) 0.0380(4) Uani 1 1 d . . . . .
O3P O 0.80354(17) 0.60531(17) -0.14014(12) 0.0293(4) Uani 1 1 d . . . . .
O4P O 0.47387(16) 0.31883(18) 0.06188(13) 0.0326(4) Uani 1 1 d . . . . .
O5P O 0.58464(17) 0.24143(19) 0.19746(14) 0.0366(4) Uani 1 1 d . . . . .
O6P O 1.09557(17) 0.47276(18) 0.37555(13) 0.0340(4) Uani 1 1 d . . . . .
O7P O 1.21966(16) 0.67606(17) 0.34321(13) 0.0306(4) Uani 1 1 d . . . . .
N1P N 0.87528(19) 0.67722(19) -0.04214(14) 0.0230(4) Uani 1 1 d . . . . .
N2P N 0.58586(19) 0.3223(2) 0.13046(15) 0.0243(4) Uani 1 1 d . . . . .
N3P N 1.10799(19) 0.56663(19) 0.31883(15) 0.0237(4) Uani 1 1 d . . . . .
C1P C 1.0070(2) 0.6304(2) 0.13639(17) 0.0191(4) Uani 1 1 d . . . . .
C2P C 0.8702(2) 0.6008(2) 0.05114(16) 0.0193(4) Uani 1 1 d . . . . .
C3P C 0.7366(2) 0.5033(2) 0.04683(16) 0.0201(4) Uani 1 1 d . . . . .
H3PA H 0.6514 0.4878 -0.0133 0.024 Uiso 1 1 calc R U . . .
C4P C 0.7275(2) 0.4265(2) 0.13293(16) 0.0192(4) Uani 1 1 d . . . . .
C5P C 0.8505(2) 0.4475(2) 0.21965(17) 0.0202(4) Uani 1 1 d . . . . .
H5PA H 0.8428 0.3933 0.2770 0.024 Uiso 1 1 calc R U . . .
C6P C 0.9848(2) 0.5476(2) 0.22290(16) 0.0198(4) Uani 1 1 d . . . . .

loop_
_atom_site_aniso_label
_atom_site_aniso_U_11
_atom_site_aniso_U_22
_atom_site_aniso_U_33
_atom_site_aniso_U_23
_atom_site_aniso_U_13
_atom_site_aniso_U_12
O1 0.0292(8) 0.0292(8) 0.0280(8) 0.0159(7) 0.0142(7) 0.0041(7)
N1 0.0250(9) 0.0163(9) 0.0282(9) 0.0026(8) 0.0056(8) 0.0013(7)
O2 0.029(3) 0.025(3) 0.0272(16) 0.0126(17) 0.0130(19) 0.008(2)
C1 0.025(2) 0.016(2) 0.026(2) 0.007(2) 0.0043(18) 0.006(2)
C2 0.024(2) 0.016(2) 0.0260(18) 0.0072(16) 0.0032(16) 0.0062(17)
C3 0.0150(19) 0.0207(19) 0.0176(17) 0.0087(13) 0.0069(16) 0.0077(17)
C4 0.023(3) 0.016(2) 0.032(3) 0.010(2) 0.009(3) 0.006(2)
C5 0.028(3) 0.028(3) 0.027(4) 0.007(2) 0.003(2) 0.009(3)
C6 0.0166(14) 0.0162(16) 0.0173(13) 0.0070(11) 0.0048(11) 0.0046(12)
C7 0.0153(14) 0.0154(15) 0.0172(13) 0.0047(10) 0.0048(11) 0.0037(11)
C8 0.0179(18) 0.0123(13) 0.0167(17) 0.0045(11) 0.0052(15) 0.0021(12)
C9 0.0188(17) 0.0215(16) 0.0188(17) 0.0065(13) 0.0023(14) 0.0036(13)
C10 0.0268(18) 0.0242(18) 0.0170(17) 0.0112(13) 0.0085(14) 0.0061(15)
C11 0.028(2) 0.018(2) 0.0184(18) 0.0091(16) 0.0108(16) 0.0062(17)
C12 0.0167(18) 0.0174(18) 0.0252(19) 0.0026(15) 0.0060(16) 0.0017(15)
C13 0.021(2) 0.0190(17) 0.0188(15) 0.0070(13) 0.0037(16) 0.0077(19)
C15 0.021(2) 0.031(2) 0.0281(18) 0.0065(17) 0.0048(19) 0.0081(18)
O2' 0.035(7) 0.034(7) 0.024(4) 0.014(4) 0.013(4) 0.007(5)
C1' 0.035(6) 0.031(8) 0.039(8) 0.020(7) 0.013(5) 0.017(6)
C2' 0.016(4) 0.015(4) 0.013(3) 0.001(3) -0.001(3) 0.008(3)
C3' 0.011(4) 0.010(3) 0.009(3) 0.003(2) 0.000(3) 0.002(3)
C4' 0.018(6) 0.025(5) 0.023(5) 0.006(4) 0.008(5) 0.007(5)
C5' 0.028(3) 0.028(3) 0.027(4) 0.007(2) 0.003(2) 0.009(3)
C6' 0.019(3) 0.009(3) 0.019(3) 0.007(2) 0.004(2) 0.001(2)
C7' 0.023(4) 0.013(4) 0.020(3) 0.007(3) 0.009(3) 0.009(3)
C8' 0.014(4) 0.017(3) 0.007(3) 0.003(2) -0.002(3) 0.004(3)
C9' 0.010(3) 0.018(3) 0.012(3) 0.008(3) 0.000(3) 0.003(2)
C10' 0.025(4) 0.023(4) 0.010(3) 0.007(3) -0.004(3) 0.009(3)
C11' 0.020(4) 0.021(5) 0.027(5) 0.000(4) 0.015(3) -0.005(3)
C12' 0.009(4) 0.014(3) 0.011(3) 0.006(3) 0.004(3) 0.002(3)
C13' 0.016(5) 0.018(4) 0.018(3) 0.006(3) 0.002(3) 0.005(4)
C15' 0.022(5) 0.028(5) 0.029(4) 0.003(4) -0.001(4) 0.003(4)
C14 0.0452(15) 0.0373(14) 0.0425(14) 0.0254(12) 0.0175(12) 0.0131(12)
O1P 0.0247(8) 0.0207(8) 0.0283(8) 0.0031(6) 0.0085(6) 0.0009(6)
O2P 0.0517(11) 0.0255(9) 0.0345(9) 0.0155(7) 0.0121(8) 0.0034(8)
O3P 0.0358(9) 0.0344(9) 0.0196(7) 0.0089(7) 0.0059(7) 0.0138(7)
O4P 0.0189(8) 0.0441(10) 0.0306(8) 0.0136(7) 0.0021(7) 0.0036(7)
O5P 0.0315(9) 0.0451(10) 0.0382(9) 0.0287(8) 0.0137(7) 0.0055(8)
O6P 0.0306(9) 0.0435(10) 0.0313(8) 0.0227(8) 0.0034(7) 0.0114(7)
O7P 0.0228(8) 0.0265(8) 0.0348(9) 0.0055(7) -0.0025(7) 0.0038(7)
N1P 0.0279(9) 0.0241(10) 0.0210(9) 0.0098(7) 0.0093(7) 0.0098(8)
N2P 0.0210(9) 0.0296(10) 0.0232(9) 0.0090(8) 0.0089(8) 0.0059(8)
N3P 0.0221(9) 0.0254(9) 0.0239(9) 0.0060(7) 0.0045(7) 0.0091(8)
C1P 0.0220(10) 0.0136(9) 0.0204(9) 0.0008(8) 0.0068(8) 0.0054(8)
C2P 0.0273(10) 0.0165(10) 0.0175(9) 0.0053(8) 0.0092(8) 0.0091(8)
C3P 0.0228(10) 0.0213(10) 0.0170(9) 0.0039(8) 0.0051(8) 0.0088(8)
C4P 0.0201(10) 0.0194(10) 0.0189(9) 0.0050(8) 0.0069(8) 0.0065(8)
C5P 0.0235(10) 0.0212(10) 0.0185(9) 0.0063(8) 0.0080(8) 0.0089(8)
C6P 0.0199(10) 0.0218(10) 0.0181(9) 0.0031(8) 0.0021(8) 0.0102(8)

loop_
_atom_type_symbol
_atom_type_description
_atom_type_scat_dispersion_real
_atom_type_scat_dispersion_imag
_atom_type_scat_source
C C 0.0033 0.0016 'International Tables Vol C Tables 4.2.6.8 and 6.1.1.4'
H H 0.0000 0.0000 'International Tables Vol C Tables 4.2.6.8 and 6.1.1.4'
N N 0.0061 0.0033 'International Tables Vol C Tables 4.2.6.8 and 6.1.1.4'
O O 0.0106 0.0060 'International Tables Vol C Tables 4.2.6.8 and 6.1.1.4'

loop_
_geom_angle_atom_site_label_1
_geom_angle_atom_site_label_2
_geom_angle_atom_site_label_3
_geom_angle
_geom_angle_site_symmetry_1
_geom_angle_site_symmetry_3
_geom_angle_publ_flag
C11' O1 C14 123.4(4) . . ?
C11 O1 C14 114.4(2) . . ?
C5 N1 C1 122.2(4) . . ?
C5' N1 C1' 118.3(11) . . ?
C12 O2 C15 116.7(4) . . ?
N1 C1 C2 120.0(6) . . ?
C1 C2 C3 120.6(5) . . ?
C4 C3 C2 117.2(4) . . ?
C4 C3 C6 123.9(4) . . ?
C2 C3 C6 118.8(4) . . ?
C3 C4 C5 120.6(5) . . ?
N1 C5 C4 119.3(6) . . ?
C3 C6 C7 119.9(3) . . ?
C3 C6 C7 117.7(2) . 2_666 ?
C7 C6 C7 90.7(2) . 2_666 ?
C8 C7 C6 118.1(2) . . ?
C8 C7 C6 119.9(2) . 2_666 ?
C6 C7 C6 89.3(2) . 2_666 ?
C9 C8 C13 120.0 . . ?
C9 C8 C7 118.7(2) . . ?
C13 C8 C7 121.2(2) . . ?
C8 C9 C10 120.0 . . ?
C9 C10 C11 120.0 . . ?
C12 C11 C10 120.0 . . ?
C12 C11 O1 116.1(2) . . ?
C10 C11 O1 123.8(2) . . ?
O2 C12 C11 116.0(4) . . ?
O2 C12 C13 124.0(4) . . ?
C11 C12 C13 120.0 . . ?
C12 C13 C8 120.0 . . ?
C12' O2' C15' 116.5(12) . . ?
N1 C1' C2' 122.8(13) . . ?
C1' C2' C3' 118.7(10) . . ?
C2' C3' C4' 118.0(10) . . ?
C2' C3' C6' 123.5(9) . . ?
C4' C3' C6' 118.5(10) . . ?
C5' C4' C3' 120.3(15) . . ?
N1 C5' C4' 121.5(17) . . ?
C3' C6' C7' 117.7(6) . . ?
C3' C6' C7' 117.5(6) . 2_666 ?
C7' C6' C7' 88.9(5) . 2_666 ?
C8' C7' C6' 120.5(6) . . ?
C8' C7' C6' 117.6(5) . 2_666 ?
C6' C7' C6' 91.1(5) . 2_666 ?
C9' C8' C13' 120.0 . . ?
C9' C8' C7' 124.5(5) . . ?
C13' C8' C7' 115.5(5) . . ?
C8' C9' C10' 120.0 . . ?
C11' C10' C9' 120.0 . . ?
O1 C11' C12' 116.2(5) . . ?
O1 C11' C10' 123.7(5) . . ?
C12' C11' C10' 120.0 . . ?
O2' C12' C11' 114.6(10) . . ?
O2' C12' C13' 125.4(10) . . ?
C11' C12' C13' 120.0 . . ?
C12' C13' C8' 120.0 . . ?
O2P N1P O3P 124.00(17) . . ?
O2P N1P C2P 118.70(16) . . ?
O3P N1P C2P 117.29(16) . . ?
O4P N2P O5P 123.55(17) . . ?
O4P N2P C4P 118.47(16) . . ?
O5P N2P C4P 117.98(17) . . ?
O7P N3P O6P 122.01(17) . . ?
O7P N3P C6P 119.61(17) . . ?
O6P N3P C6P 118.36(17) . . ?
O1P C1P C2P 122.51(18) . . ?
O1P C1P C6P 125.69(18) . . ?
C2P C1P C6P 111.69(17) . . ?
C3P C2P C1P 125.57(17) . . ?
C3P C2P N1P 116.46(17) . . ?
C1P C2P N1P 117.92(17) . . ?
C2P C3P C4P 118.29(18) . . ?
C5P C4P C3P 121.20(18) . . ?
C5P C4P N2P 119.48(17) . . ?
C3P C4P N2P 119.32(17) . . ?
C4P C5P C6P 119.62(18) . . ?
C5P C6P N3P 116.32(17) . . ?
C5P C6P C1P 123.56(17) . . ?
N3P C6P C1P 120.11(17) . . ?

loop_
_geom_bond_atom_site_label_1
_geom_bond_atom_site_label_2
_geom_bond_distance
_geom_bond_site_symmetry_2
_geom_bond_publ_flag
O1 C11' 1.357(5) . ?
O1 C11 1.392(2) . ?
O1 C14 1.431(3) . ?
N1 C5 1.328(6) . ?
N1 C5' 1.334(14) . ?
N1 C1 1.341(6) . ?
N1 C1' 1.348(13) . ?
O2 C12 1.389(6) . ?
O2 C15 1.414(9) . ?
C1 C2 1.359(6) . ?
C2 C3 1.395(5) . ?
C3 C4 1.386(5) . ?
C3 C6 1.497(5) . ?
C4 C5 1.387(7) . ?
C6 C7 1.552(4) . ?
C6 C7 1.587(4) 2_666 ?
C7 C8 1.520(3) . ?
C7 C6 1.587(4) 2_666 ?
C8 C9 1.3900 . ?
C8 C13 1.3900 . ?
C9 C10 1.3900 . ?
C10 C11 1.3900 . ?
C11 C12 1.3900 . ?
C12 C13 1.3900 . ?
O2' C12' 1.336(15) . ?
O2' C15' 1.48(2) . ?
C1' C2' 1.363(13) . ?
C2' C3' 1.376(10) . ?
C3' C4' 1.384(10) . ?
C3' C6' 1.498(11) . ?
C4' C5' 1.356(14) . ?
C6' C7' 1.543(9) . ?
C6' C7' 1.592(9) 2_666 ?
C7' C8' 1.523(8) . ?
C7' C6' 1.592(9) 2_666 ?
C8' C9' 1.3900 . ?
C8' C13' 1.3900 . ?
C9' C10' 1.3900 . ?
C10' C11' 1.3900 . ?
C11' C12' 1.3900 . ?
C12' C13' 1.3900 . ?
O1P C1P 1.256(2) . ?
O2P N1P 1.223(2) . ?
O3P N1P 1.225(2) . ?
O4P N2P 1.228(2) . ?
O5P N2P 1.233(2) . ?
O6P N3P 1.237(2) . ?
O7P N3P 1.230(2) . ?
N1P C2P 1.467(2) . ?
N2P C4P 1.450(3) . ?
N3P C6P 1.448(2) . ?
C1P C2P 1.442(3) . ?
C1P C6P 1.449(3) . ?
C2P C3P 1.357(3) . ?
C3P C4P 1.395(3) . ?
C4P C5P 1.375(3) . ?
C5P C6P 1.377(3) . ?

loop_
_geom_hbond_atom_site_label_D
_geom_hbond_atom_site_label_H
_geom_hbond_atom_site_label_A
_geom_hbond_distance_DH
_geom_hbond_distance_HA
_geom_hbond_distance_DA
_geom_hbond_angle_DHA
_geom_hbond_site_symmetry_A
N1 H1 O1P 0.90(3) 1.74(3) 2.611(2) 164(3) 1_445
N1 H1 O7P 0.90(3) 2.46(3) 2.972(2) 117(2) 1_445
